data_2212560
loop_
_publ_author_name
'Tsuneaki Yamagata'
'Kazunori Hoshida'
'Aika Iseki'
'Kazuhide Tani'

_publ_section_title
;Di-\m-benzenethiolato-\m-chlorido-bis{hydrido[(<i>S</i>)-({-})-2,2'-bis(di-<i>p</i>-tolylphosphanyl)-1,1'-binaphthyl]iridium(III)}
 chloride 1,2-dichloroethane disolvate
;
_journal_coeditor_code HB2272
_journal_issue 3
_journal_name_full 'Acta Crystallographica Section E'
_journal_page_first m918
_journal_page_last m920
_journal_paper_doi 10.1107/S1600536807008665
_journal_volume 63
_journal_year 2007
_chemical_formula_iupac '[Ir2 Cl H2 (C6 H5 S)2 (C48 H40 P2)2] Cl, 2C2  H4 Cl2'
_chemical_formula_moiety 'C108 H92 Cl P4 Ir2 S2 +, Cl -, 2(C2 H4 Cl2)'
_chemical_formula_sum 'C112 H100 Cl6 Ir2 P4 S2'
_chemical_formula_weight 2231.02
_chemical_name_systematic
;
Di-\m-benzenethiolato-\m-chlorido-bis{hydrido[(S)-(-)-2,2'-bis(di-<i>p</i>-
tolylphosphanyl)-1,1'-binaphthyl]iridium(III)} chloride 1,2-dichloroethane
disolvate
;
_space_group_IT_number 20
_symmetry_cell_setting orthorhombic
_symmetry_space_group_name_Hall 'C 2c 2'
_symmetry_space_group_name_H-M 'C 2 2 21'
_atom_sites_solution_hydrogens geom
_atom_sites_solution_primary direct
_atom_sites_solution_secondary difmap
_cell_angle_alpha 90.00
_cell_angle_beta 90.00
_cell_angle_gamma 90.00
_cell_formula_units_Z 4
_cell_length_a 16.8773(3)
_cell_length_b 21.1322(4)
_cell_length_c 27.4623(4)
_cell_measurement_reflns_used 253402
_cell_measurement_temperature 100.0(10)
_cell_measurement_theta_max 32.58
_cell_measurement_theta_min 1.48
_cell_volume 9794.6(3)
_computing_cell_refinement RAPID-AUTO
_computing_data_collection 'RAPID-AUTO (Rigaku, 1998)'
_computing_data_reduction 'PROCESS in TEXSAN  (Rigaku/MSC, 2004)'
_computing_molecular_graphics 'ORTEP-3 (Farrugia, 1999)'
_computing_publication_material 'modified SHELXL97'
_computing_structure_refinement 'SHELXL97 (Sheldrick, 1997)'
_computing_structure_solution 'DIRDIF99 (Beurskens <i>et al.</i>,  1999)'
_diffrn_ambient_temperature 100.0(10)
_diffrn_detector_area_resol_mean 10.00
_diffrn_measured_fraction_theta_full 0.999
_diffrn_measured_fraction_theta_max 0.999
_diffrn_measurement_device_type 'Rigaku RAXIS-RAPID Imaging Plate'
_diffrn_measurement_method \w
_diffrn_radiation_monochromator graphite
_diffrn_radiation_source 'normal-focus sealed tube'
_diffrn_radiation_type MoK\a
_diffrn_radiation_wavelength 0.71073
_diffrn_reflns_av_R_equivalents 0.0848
_diffrn_reflns_av_sigmaI/netI 0.0326
_diffrn_reflns_limit_h_max 21
_diffrn_reflns_limit_h_min -21
_diffrn_reflns_limit_k_max 27
_diffrn_reflns_limit_k_min -27
_diffrn_reflns_limit_l_max 35
_diffrn_reflns_limit_l_min -34
_diffrn_reflns_number 103545
_diffrn_reflns_reduction_process 'Lp corrections applied'
_diffrn_reflns_theta_full 27.50
_diffrn_reflns_theta_max 27.50
_diffrn_reflns_theta_min 2.52
_exptl_absorpt_coefficient_mu 3.035
_exptl_absorpt_correction_T_max 0.957
_exptl_absorpt_correction_T_min 0.839
_exptl_absorpt_correction_type numerical
_exptl_absorpt_process_details '(NUMABS; Higashi, 1998)'
_exptl_crystal_colour 'pale yellow'
_exptl_crystal_density_diffrn 1.513
_exptl_crystal_density_method 'not measured'
_exptl_crystal_description prism
_exptl_crystal_F_000 4480
_exptl_crystal_size_max 0.29
_exptl_crystal_size_mid 0.09
_exptl_crystal_size_min 0.08
_refine_diff_density_max 1.616
_refine_diff_density_min -1.237
_refine_ls_abs_structure_details 'Flack (1983), 5178 Friedel pairs'
_refine_ls_abs_structure_Flack 0.007(6)
_refine_ls_extinction_method none
_refine_ls_goodness_of_fit_ref 1.099
_refine_ls_hydrogen_treatment constr
_refine_ls_matrix_type full
_refine_ls_number_parameters 559
_refine_ls_number_reflns 11258
_refine_ls_number_restraints 6
_refine_ls_restrained_S_all 1.109
_refine_ls_R_factor_all 0.0436
_refine_ls_R_factor_gt 0.0400
_refine_ls_shift/su_max 0.002
_refine_ls_shift/su_mean 0.000
_refine_ls_structure_factor_coef Fsqd
_refine_ls_weighting_details 'calc w=1/[\s^2^(Fo^2^)+(0.0487P)^2^+60.5557P] where P=(Fo^2^+2Fc^2^)/3'
_refine_ls_weighting_scheme calc
_refine_ls_wR_factor_gt 0.0964
_refine_ls_wR_factor_ref 0.0981
_reflns_number_gt 10700
_reflns_number_total 11258
_reflns_threshold_expression I>2\s(I)
_cod_data_source_file hb2272.cif
_cod_data_source_block I
_cod_original_cell_volume 9794.5(3)
_cod_database_code 2212560
_cod_database_fobs_code 2212560

loop_
_symmetry_equiv_pos_as_xyz
'x, y, z'
'x, -y, -z'
'-x, -y, z+1/2'
'-x, y, -z+1/2'
'x+1/2, y+1/2, z'
'x+1/2, -y+1/2, -z'
'-x+1/2, -y+1/2, z+1/2'
'-x+1/2, y+1/2, -z+1/2'

loop_
_atom_site_type_symbol
_atom_site_label
_atom_site_fract_x
_atom_site_fract_y
_atom_site_fract_z
_atom_site_U_iso_or_equiv
_atom_site_adp_type
_atom_site_calc_flag
_atom_site_refinement_flags
_atom_site_occupancy
Ir Ir 0.533307(12) 0.562118(10) 0.461944(7) 0.01859(6) Uani d . 1
H H0 0.6262 0.5644 0.4501 0.022 Uiso d . 1
S S 0.57503(8) 0.54702(6) 0.54504(5) 0.0207(3) Uani d . 1
Cl Cl1 0.41927(11) 0.5000 0.5000 0.0207(4) Uani d S 1
Cl Cl2 1.0000 0.6482(2) 0.2500 0.0898(14) Uani d S 1
P P1 0.48675(8) 0.66185(7) 0.47733(5) 0.0193(3) Uani d . 1
P P2 0.50500(9) 0.56718(8) 0.38035(5) 0.0223(3) Uani d . 1
C C1 0.3942(3) 0.6774(3) 0.4444(2) 0.0207(11) Uani d . 1
C C2 0.3209(3) 0.6747(3) 0.4697(2) 0.0252(12) Uani d . 1
H H2 0.3209 0.6706 0.5041 0.030 Uiso calc R 1
C C3 0.2506(3) 0.6777(3) 0.4456(2) 0.0277(13) Uani d . 1
H H3 0.2025 0.6754 0.4636 0.033 Uiso calc R 1
C C4 0.2477(3) 0.6841(3) 0.3946(2) 0.0244(12) Uani d . 1
C C5 0.1741(4) 0.6847(3) 0.3685(2) 0.0310(14) Uani d . 1
H H5 0.1257 0.6811 0.3859 0.037 Uiso calc R 1
C C6 0.1727(4) 0.6905(4) 0.3187(3) 0.0371(15) Uani d . 1
H H6 0.1235 0.6913 0.3018 0.045 Uiso calc R 1
C C7 0.2441(4) 0.6953(4) 0.2929(2) 0.0341(15) Uani d . 1
H H7 0.2428 0.6987 0.2584 0.041 Uiso calc R 1
C C8 0.3161(4) 0.6951(3) 0.3165(2) 0.0287(13) Uani d . 1
H H8 0.3637 0.6991 0.2983 0.034 Uiso calc R 1
C C9 0.3192(4) 0.6889(3) 0.3685(2) 0.0223(11) Uani d . 1
C C10 0.3948(3) 0.6866(2) 0.3938(2) 0.0174(10) Uani d . 1
C C11 0.4685(4) 0.6962(3) 0.36509(19) 0.0223(10) Uani d . 1
C C12 0.4841(4) 0.7583(3) 0.3468(2) 0.0261(13) Uani d . 1
C C13 0.4338(4) 0.8101(3) 0.3563(3) 0.0310(14) Uani d . 1
H H13 0.3870 0.8038 0.3750 0.037 Uiso calc R 1
C C14 0.4511(4) 0.8689(3) 0.3392(3) 0.0405(17) Uani d . 1
H H14 0.4156 0.9027 0.3458 0.049 Uiso calc R 1
C C15 0.5202(5) 0.8811(4) 0.3120(3) 0.045(2) Uani d . 1
H H15 0.5320 0.9225 0.3007 0.055 Uiso calc R 1
C C16 0.5700(5) 0.8312(4) 0.3024(3) 0.0415(18) Uani d . 1
H H16 0.6168 0.8386 0.2841 0.050 Uiso calc R 1
C C17 0.5534(4) 0.7692(3) 0.3191(2) 0.0304(14) Uani d . 1
C C18 0.6030(4) 0.7178(4) 0.3075(3) 0.0366(16) Uani d . 1
H H18 0.6483 0.7247 0.2877 0.044 Uiso calc R 1
C C19 0.5874(4) 0.6580(3) 0.3241(2) 0.0284(13) Uani d . 1
H H19 0.6218 0.6243 0.3154 0.034 Uiso calc R 1
C C20 0.5207(4) 0.6456(3) 0.35404(19) 0.0245(12) Uani d . 1
C C21 0.5483(3) 0.7301(3) 0.4616(2) 0.0234(11) Uani d . 1
C C22 0.5159(3) 0.7907(3) 0.4660(3) 0.0329(14) Uani d . 1
H H22 0.4631 0.7954 0.4774 0.039 Uiso calc R 1
C C23 0.5590(4) 0.8434(3) 0.4541(3) 0.0402(17) Uani d . 1
H H23 0.5356 0.8840 0.4575 0.048 Uiso calc R 1
C C24 0.6357(4) 0.8386(4) 0.4372(3) 0.0387(17) Uani d . 1
C C25 0.6688(4) 0.7782(3) 0.4331(2) 0.0325(15) Uani d . 1
H H25 0.7215 0.7739 0.4215 0.039 Uiso calc R 1
C C26 0.6262(3) 0.7243(3) 0.4457(2) 0.0254(12) Uani d . 1
H H26 0.6502 0.6838 0.4434 0.031 Uiso calc R 1
C C27 0.6809(5) 0.8958(4) 0.4230(4) 0.059(3) Uani d . 1
H H27A 0.7333 0.8833 0.4111 0.089 Uiso calc R 1
H H27B 0.6868 0.9236 0.4513 0.089 Uiso calc R 1
H H27C 0.6523 0.9183 0.3972 0.089 Uiso calc R 1
C C28 0.4637(4) 0.6754(2) 0.5420(2) 0.0240(10) Uani d . 1
C C29 0.5009(4) 0.7220(3) 0.5694(2) 0.0301(13) Uani d . 1
H H29 0.5376 0.7496 0.5540 0.036 Uiso calc R 1
C C30 0.4853(4) 0.7293(4) 0.6192(3) 0.0376(16) Uani d . 1
H H30 0.5120 0.7613 0.6371 0.045 Uiso calc R 1
C C31 0.4315(4) 0.6904(4) 0.6425(2) 0.0311(14) Uani d . 1
C C32 0.3953(4) 0.6433(3) 0.6158(2) 0.0301(13) Uani d . 1
H H32 0.3579 0.6161 0.6311 0.036 Uiso calc R 1
C C33 0.4130(4) 0.6351(3) 0.5664(2) 0.0263(13) Uani d . 1
H H33 0.3895 0.6010 0.5491 0.032 Uiso calc R 1
C C34 0.4112(5) 0.6996(5) 0.6955(3) 0.050(2) Uani d . 1
H H34A 0.4427 0.7345 0.7089 0.075 Uiso calc R 1
H H34B 0.4229 0.6607 0.7136 0.075 Uiso calc R 1
H H34C 0.3547 0.7096 0.6986 0.075 Uiso calc R 1
C C35 0.4081(4) 0.5471(3) 0.3566(2) 0.0239(12) Uani d . 1
C C36 0.3966(4) 0.5483(3) 0.3056(2) 0.0337(15) Uani d . 1
H H36 0.4399 0.5565 0.2844 0.040 Uiso calc R 1
C C37 0.3216(5) 0.5374(4) 0.2870(3) 0.0408(17) Uani d . 1
H H37 0.3143 0.5375 0.2527 0.049 Uiso calc R 1
C C38 0.2580(4) 0.5264(3) 0.3163(3) 0.0357(16) Uani d . 1
C C39 0.2692(4) 0.5260(3) 0.3666(3) 0.0319(15) Uani d . 1
H H39 0.2250 0.5190 0.3874 0.038 Uiso calc R 1
C C40 0.3429(4) 0.5355(3) 0.3867(2) 0.0268(12) Uani d . 1
H H40 0.3495 0.5342 0.4210 0.032 Uiso calc R 1
C C41 0.1743(5) 0.5188(4) 0.2960(4) 0.055(2) Uani d . 1
H H41A 0.1761 0.5191 0.2604 0.083 Uiso calc R 1
H H41B 0.1411 0.5539 0.3074 0.083 Uiso calc R 1
H H41C 0.1518 0.4787 0.3073 0.083 Uiso calc R 1
C C42 0.5717(4) 0.5132(3) 0.3482(2) 0.0263(12) Uani d . 1
C C43 0.5442(4) 0.4581(3) 0.3272(2) 0.0308(14) Uani d . 1
H H43 0.4886 0.4518 0.3245 0.037 Uiso calc R 1
C C44 0.5951(5) 0.4117(4) 0.3099(3) 0.0394(17) Uani d . 1
H H44 0.5742 0.3736 0.2967 0.047 Uiso calc R 1
C C45 0.6764(5) 0.4208(4) 0.3119(3) 0.0397(17) Uani d . 1
C C46 0.7038(4) 0.4760(4) 0.3325(3) 0.0380(16) Uani d . 1
H H46 0.7593 0.4833 0.3341 0.046 Uiso calc R 1
C C47 0.6531(4) 0.5209(3) 0.3510(3) 0.0332(15) Uani d . 1
H H47 0.6742 0.5578 0.3659 0.040 Uiso calc R 1
C C48 0.7323(6) 0.3706(5) 0.2924(4) 0.061(3) Uani d . 1
H H48A 0.7014 0.3356 0.2786 0.092 Uiso calc R 1
H H48B 0.7654 0.3546 0.3190 0.092 Uiso calc R 1
H H48C 0.7660 0.3890 0.2671 0.092 Uiso calc R 1
C C49 0.6787(3) 0.5619(3) 0.5476(2) 0.0292(12) Uani d . 1
C C50 0.7371(4) 0.5161(3) 0.5515(3) 0.0339(15) Uani d . 1
H H50 0.7227 0.4726 0.5514 0.041 Uiso calc R 1
C C51 0.8151(4) 0.5327(4) 0.5556(3) 0.0389(16) Uani d . 1
H H51 0.8542 0.5007 0.5592 0.047 Uiso calc R 1
C C52 0.8374(5) 0.5951(4) 0.5546(3) 0.051(2) Uani d . 1
H H52 0.8918 0.6062 0.5566 0.061 Uiso calc R 1
C C53 0.7797(5) 0.6423(4) 0.5507(4) 0.053(2) Uani d . 1
H H53 0.7953 0.6855 0.5498 0.064 Uiso calc R 1
C C54 0.7010(5) 0.6268(3) 0.5481(3) 0.0417(18) Uani d . 1
H H54 0.6618 0.6590 0.5467 0.050 Uiso calc R 1
Cl Cl3 0.4932(4) 0.9211(4) 0.5859(4) 0.280(6) Uani d D 1
Cl Cl4 0.2866(4) 0.8362(4) 0.6344(4) 0.340(8) Uani d D 1
C C55 0.4013(13) 0.8769(14) 0.5843(8) 0.228(13) Uiso d D 1
H H55A 0.3617 0.8977 0.5630 0.274 Uiso calc R 1
H H55B 0.4099 0.8330 0.5730 0.274 Uiso calc R 1
C C56 0.3742(11) 0.8788(11) 0.6409(7) 0.174(9) Uiso d D 1
H H56A 0.3648 0.9224 0.6526 0.209 Uiso calc R 1
H H56B 0.4126 0.8572 0.6625 0.209 Uiso calc R 1

loop_
_atom_site_aniso_label
_atom_site_aniso_U_11
_atom_site_aniso_U_22
_atom_site_aniso_U_33
_atom_site_aniso_U_12
_atom_site_aniso_U_13
_atom_site_aniso_U_23
Ir 0.01902(9) 0.02020(9) 0.01654(8) 0.00008(9) 0.00126(8) 0.00000(8)
S 0.0217(6) 0.0208(7) 0.0197(7) -0.0011(5) -0.0003(5) -0.0006(5)
Cl1 0.0193(8) 0.0225(9) 0.0202(9) 0.000 0.000 0.0019(7)
Cl2 0.067(2) 0.080(3) 0.123(4) 0.000 -0.056(2) 0.000
P1 0.0187(7) 0.0211(7) 0.0182(6) -0.0018(5) 0.0020(5) 0.0011(5)
P2 0.0235(6) 0.0245(7) 0.0190(6) -0.0010(6) 0.0028(5) -0.0014(6)
C1 0.018(2) 0.018(3) 0.027(3) 0.003(2) 0.002(2) -0.001(2)
C2 0.026(3) 0.026(3) 0.023(3) -0.003(2) 0.006(2) 0.001(2)
C3 0.017(3) 0.033(3) 0.033(3) -0.001(2) 0.007(2) 0.003(3)
C4 0.019(3) 0.023(3) 0.031(3) 0.002(2) 0.004(2) -0.001(2)
C5 0.024(3) 0.035(3) 0.034(3) 0.006(3) 0.008(3) 0.004(3)
C6 0.028(3) 0.050(4) 0.034(4) 0.004(3) -0.007(3) 0.000(3)
C7 0.032(3) 0.046(4) 0.024(3) -0.004(3) -0.002(3) 0.000(3)
C8 0.028(3) 0.032(3) 0.026(3) -0.003(3) 0.003(2) 0.003(3)
C9 0.032(3) 0.013(2) 0.021(3) 0.006(2) 0.007(2) 0.002(2)
C10 0.016(2) 0.011(2) 0.025(3) -0.003(2) 0.001(2) 0.002(2)
C11 0.019(2) 0.027(3) 0.021(2) 0.000(3) 0.002(2) 0.002(2)
C12 0.028(3) 0.025(3) 0.025(3) -0.007(2) -0.007(2) 0.006(2)
C13 0.026(3) 0.031(3) 0.036(4) -0.003(3) -0.004(3) 0.007(3)
C14 0.038(4) 0.031(3) 0.053(4) -0.003(3) -0.015(3) 0.009(3)
C15 0.045(5) 0.046(4) 0.046(4) -0.022(4) -0.012(3) 0.022(3)
C16 0.040(4) 0.049(4) 0.035(4) -0.024(4) -0.002(3) 0.020(3)
C17 0.031(3) 0.035(3) 0.026(3) -0.011(3) -0.004(2) 0.007(3)
C18 0.034(4) 0.051(4) 0.025(3) -0.015(3) 0.007(3) 0.007(3)
C19 0.021(3) 0.039(4) 0.025(3) -0.007(3) 0.005(2) -0.003(3)
C20 0.023(3) 0.034(3) 0.016(2) -0.001(2) -0.002(2) 0.003(2)
C21 0.024(3) 0.029(3) 0.018(2) -0.005(2) -0.005(2) 0.001(2)
C22 0.024(3) 0.032(3) 0.042(4) 0.003(2) -0.005(3) 0.006(3)
C23 0.032(3) 0.029(3) 0.060(5) -0.003(3) -0.006(3) 0.017(3)
C24 0.029(3) 0.035(4) 0.052(4) -0.011(3) -0.009(3) 0.019(3)
C25 0.023(3) 0.039(4) 0.035(4) -0.010(3) 0.000(3) 0.009(3)
C26 0.022(3) 0.032(3) 0.022(3) -0.006(2) -0.003(2) 0.001(2)
C27 0.037(4) 0.046(5) 0.095(7) -0.017(4) -0.012(4) 0.030(5)
C28 0.027(3) 0.024(2) 0.021(2) 0.003(2) 0.006(3) 0.001(2)
C29 0.028(3) 0.033(3) 0.029(3) -0.006(3) 0.005(2) -0.008(3)
C30 0.035(4) 0.048(4) 0.030(3) -0.010(3) 0.002(3) -0.014(3)
C31 0.030(3) 0.042(4) 0.021(3) 0.002(3) 0.004(2) -0.002(3)
C32 0.033(3) 0.036(3) 0.022(3) 0.000(3) 0.006(3) 0.005(3)
C33 0.025(3) 0.030(3) 0.024(3) 0.000(2) 0.003(2) -0.001(2)
C34 0.052(5) 0.074(6) 0.023(3) -0.012(4) 0.008(3) -0.016(4)
C35 0.029(3) 0.020(3) 0.023(3) 0.002(2) -0.001(2) -0.003(2)
C36 0.037(3) 0.043(4) 0.022(3) -0.006(3) -0.001(3) -0.003(3)
C37 0.044(4) 0.048(4) 0.031(4) -0.005(3) -0.012(3) -0.005(3)
C38 0.035(4) 0.024(3) 0.048(4) -0.010(3) -0.012(3) 0.001(3)
C39 0.029(3) 0.026(3) 0.041(4) -0.009(3) -0.001(3) 0.009(3)
C40 0.030(3) 0.021(3) 0.029(3) -0.001(2) -0.001(3) 0.003(2)
C41 0.047(5) 0.050(5) 0.068(6) -0.017(4) -0.027(4) 0.005(4)
C42 0.027(3) 0.030(3) 0.021(3) 0.007(3) 0.003(2) -0.001(2)
C43 0.030(3) 0.038(3) 0.025(3) 0.005(3) 0.006(3) -0.001(2)
C44 0.047(4) 0.034(4) 0.038(4) 0.007(3) 0.009(3) -0.010(3)
C45 0.042(4) 0.044(4) 0.033(4) 0.016(3) 0.006(3) 0.003(3)
C46 0.033(4) 0.049(4) 0.032(4) 0.012(3) 0.001(3) -0.008(3)
C47 0.036(4) 0.033(4) 0.031(4) 0.004(3) -0.002(3) -0.003(3)
C48 0.057(5) 0.059(6) 0.067(6) 0.031(5) 0.007(5) -0.021(5)
C49 0.026(3) 0.032(3) 0.030(3) -0.003(3) 0.000(2) 0.002(3)
C50 0.037(3) 0.029(3) 0.035(4) -0.002(3) -0.002(3) -0.001(3)
C51 0.034(4) 0.038(4) 0.045(4) 0.000(3) 0.000(3) -0.006(3)
C52 0.027(4) 0.057(5) 0.069(6) -0.008(3) -0.001(4) 0.001(4)
C53 0.049(5) 0.036(4) 0.075(7) -0.019(3) -0.017(4) 0.005(4)
C54 0.038(4) 0.026(3) 0.061(5) -0.003(3) -0.010(4) 0.000(3)
Cl3 0.124(4) 0.320(11) 0.397(13) 0.127(6) 0.076(6) 0.193(10)
Cl4 0.200(7) 0.306(11) 0.514(18) 0.179(8) -0.215(10) -0.232(12)

loop_
_atom_type_symbol
_atom_type_description
_atom_type_scat_dispersion_real
_atom_type_scat_dispersion_imag
_atom_type_scat_source
Ir Ir -1.4442 7.9887 'International Tables Vol C Tables 4.2.6.8 and 6.1.1.4'
S S 0.1246 0.1234 'International Tables Vol C Tables 4.2.6.8 and 6.1.1.4'
Cl Cl 0.1484 0.1585 'International Tables Vol C Tables 4.2.6.8 and 6.1.1.4'
P P 0.1023 0.0942 'International Tables Vol C Tables 4.2.6.8 and 6.1.1.4'
C C 0.0033 0.0016 'International Tables Vol C Tables 4.2.6.8 and 6.1.1.4'
H H 0.0000 0.0000 'International Tables Vol C Tables 4.2.6.8 and 6.1.1.4'

loop_
_geom_angle_atom_site_label_1
_geom_angle_atom_site_label_2
_geom_angle_atom_site_label_3
_geom_angle_site_symmetry_1
_geom_angle_site_symmetry_3
_geom_angle
_geom_angle_publ_flag
P1 Ir P2 . . 93.78(6) yes
P1 Ir S . . 92.72(5) yes
P2 Ir S . . 172.91(5) yes
P1 Ir S . 2_566 173.00(5) yes
P2 Ir S . 2_566 91.58(5) yes
S Ir S . 2_566 82.17(5) yes
P1 Ir Cl1 . . 97.99(4) yes
P2 Ir Cl1 . . 105.48(4) yes
S Ir Cl1 . . 76.38(4) yes
S Ir Cl1 2_566 . 76.22(4) yes
P1 Ir Ir . 2_566 127.26(4) ?
P2 Ir Ir . 2_566 130.16(4) ?
S Ir Ir . 2_566 46.09(3) ?
S Ir Ir 2_566 2_566 45.85(3) ?
Cl1 Ir Ir . 2_566 48.92(3) ?
P1 Ir H0 . . 110.2 ?
P2 Ir H0 . . 90.2 ?
S Ir H0 . . 84.9 ?
S Ir H0 2_566 . 74.2 ?
Cl1 Ir H0 . . 146.8 ?
Ir Ir H0 2_566 . 98.7 ?
C49 S Ir . . 107.5(2) n
C49 S Ir . 2_566 117.3(2) n
Ir S Ir . 2_566 88.06(4) yes
Ir Cl1 Ir . 2_566 82.16(5) yes
C21 P1 C1 . . 103.1(3) ?
C21 P1 C28 . . 103.0(3) ?
C1 P1 C28 . . 105.6(3) ?
C21 P1 Ir . . 119.18(19) ?
C1 P1 Ir . . 111.47(19) ?
C28 P1 Ir . . 113.20(18) ?
C35 P2 C20 . . 101.6(3) ?
C35 P2 C42 . . 103.6(3) ?
C20 P2 C42 . . 106.6(3) ?
C35 P2 Ir . . 122.0(2) ?
C20 P2 Ir . . 113.48(19) ?
C42 P2 Ir . . 108.4(2) ?
C10 C1 C2 . . 119.7(5) ?
C10 C1 P1 . . 120.5(4) ?
C2 C1 P1 . . 119.6(4) ?
C3 C2 C1 . . 121.4(6) ?
C3 C2 H2 . . 119.3 ?
C1 C2 H2 . . 119.3 ?
C2 C3 C4 . . 121.2(5) ?
C2 C3 H3 . . 119.4 ?
C4 C3 H3 . . 119.4 ?
C9 C4 C3 . . 118.9(5) ?
C9 C4 C5 . . 119.2(6) ?
C3 C4 C5 . . 121.9(5) ?
C6 C5 C4 . . 120.9(6) ?
C6 C5 H5 . . 119.5 ?
C4 C5 H5 . . 119.5 ?
C5 C6 C7 . . 119.6(6) ?
C5 C6 H6 . . 120.2 ?
C7 C6 H6 . . 120.2 ?
C8 C7 C6 . . 121.4(6) ?
C8 C7 H7 . . 119.3 ?
C6 C7 H7 . . 119.3 ?
C7 C8 C9 . . 120.1(6) ?
C7 C8 H8 . . 119.9 ?
C9 C8 H8 . . 119.9 ?
C4 C9 C8 . . 118.8(6) ?
C4 C9 C10 . . 120.5(5) ?
C8 C9 C10 . . 120.7(5) ?
C1 C10 C9 . . 118.1(5) ?
C1 C10 C11 . . 123.3(5) ?
C9 C10 C11 . . 118.5(5) ?
C20 C11 C12 . . 120.2(6) ?
C20 C11 C10 . . 122.1(5) ?
C12 C11 C10 . . 117.7(5) ?
C13 C12 C17 . . 118.1(6) ?
C13 C12 C11 . . 122.5(6) ?
C17 C12 C11 . . 119.4(6) ?
C14 C13 C12 . . 121.1(7) ?
C14 C13 H13 . . 119.5 ?
C12 C13 H13 . . 119.5 ?
C13 C14 C15 . . 121.9(7) ?
C13 C14 H14 . . 119.1 ?
C15 C14 H14 . . 119.1 ?
C16 C15 C14 . . 117.9(6) ?
C16 C15 H15 . . 121.0 ?
C14 C15 H15 . . 121.0 ?
C15 C16 C17 . . 121.8(7) ?
C15 C16 H16 . . 119.1 ?
C17 C16 H16 . . 119.1 ?
C18 C17 C12 . . 119.1(6) ?
C18 C17 C16 . . 121.6(6) ?
C12 C17 C16 . . 119.3(7) ?
C19 C18 C17 . . 121.5(6) ?
C19 C18 H18 . . 119.2 ?
C17 C18 H18 . . 119.2 ?
C18 C19 C20 . . 121.1(6) ?
C18 C19 H19 . . 119.4 ?
C20 C19 H19 . . 119.4 ?
C11 C20 C19 . . 118.5(6) ?
C11 C20 P2 . . 120.6(4) ?
C19 C20 P2 . . 120.8(5) ?
C26 C21 C22 . . 118.5(5) ?
C26 C21 P1 . . 122.8(5) ?
C22 C21 P1 . . 118.7(4) ?
C23 C22 C21 . . 121.1(6) ?
C23 C22 H22 . . 119.4 ?
C21 C22 H22 . . 119.4 ?
C22 C23 C24 . . 121.3(7) ?
C22 C23 H23 . . 119.3 ?
C24 C23 H23 . . 119.3 ?
C23 C24 C25 . . 117.9(6) ?
C23 C24 C27 . . 120.8(8) ?
C25 C24 C27 . . 121.3(7) ?
C26 C25 C24 . . 121.5(6) ?
C26 C25 H25 . . 119.3 ?
C24 C25 H25 . . 119.3 ?
C25 C26 C21 . . 119.7(6) ?
C25 C26 H26 . . 120.2 ?
C21 C26 H26 . . 120.2 ?
C24 C27 H27A . . 109.5 ?
C24 C27 H27B . . 109.5 ?
H27A C27 H27B . . 109.5 ?
C24 C27 H27C . . 109.5 ?
H27A C27 H27C . . 109.5 ?
H27B C27 H27C . . 109.5 ?
C33 C28 C29 . . 117.1(6) ?
C33 C28 P1 . . 120.1(4) ?
C29 C28 P1 . . 122.5(5) ?
C28 C29 C30 . . 121.5(6) ?
C28 C29 H29 . . 119.3 ?
C30 C29 H29 . . 119.3 ?
C31 C30 C29 . . 120.7(6) ?
C31 C30 H30 . . 119.7 ?
C29 C30 H30 . . 119.7 ?
C32 C31 C30 . . 118.3(6) ?
C32 C31 C34 . . 120.4(7) ?
C30 C31 C34 . . 121.3(7) ?
C31 C32 C33 . . 120.7(6) ?
C31 C32 H32 . . 119.7 ?
C33 C32 H32 . . 119.7 ?
C28 C33 C32 . . 121.7(6) ?
C28 C33 H33 . . 119.2 ?
C32 C33 H33 . . 119.2 ?
C31 C34 H34A . . 109.5 ?
C31 C34 H34B . . 109.5 ?
H34A C34 H34B . . 109.5 ?
C31 C34 H34C . . 109.5 ?
H34A C34 H34C . . 109.5 ?
H34B C34 H34C . . 109.5 ?
C40 C35 C36 . . 118.7(6) ?
C40 C35 P2 . . 122.6(5) ?
C36 C35 P2 . . 118.5(5) ?
C37 C36 C35 . . 119.3(6) ?
C37 C36 H36 . . 120.4 ?
C35 C36 H36 . . 120.4 ?
C38 C37 C36 . . 122.0(7) ?
C38 C37 H37 . . 119.0 ?
C36 C37 H37 . . 119.0 ?
C37 C38 C39 . . 118.8(6) ?
C37 C38 C41 . . 122.1(7) ?
C39 C38 C41 . . 119.0(7) ?
C40 C39 C38 . . 121.2(7) ?
C40 C39 H39 . . 119.4 ?
C38 C39 H39 . . 119.4 ?
C39 C40 C35 . . 120.1(6) ?
C39 C40 H40 . . 120.0 ?
C35 C40 H40 . . 120.0 ?
C38 C41 H41A . . 109.5 ?
C38 C41 H41B . . 109.5 ?
H41A C41 H41B . . 109.5 ?
C38 C41 H41C . . 109.5 ?
H41A C41 H41C . . 109.5 ?
H41B C41 H41C . . 109.5 ?
C43 C42 C47 . . 117.1(6) ?
C43 C42 P2 . . 121.4(5) ?
C47 C42 P2 . . 120.6(5) ?
C42 C43 C44 . . 122.0(7) ?
C42 C43 H43 . . 119.0 ?
C44 C43 H43 . . 119.0 ?
C45 C44 C43 . . 120.1(7) ?
C45 C44 H44 . . 119.9 ?
C43 C44 H44 . . 119.9 ?
C46 C45 C44 . . 117.7(7) ?
C46 C45 C48 . . 122.0(8) ?
C44 C45 C48 . . 120.3(8) ?
C47 C46 C45 . . 121.8(7) ?
C47 C46 H46 . . 119.1 ?
C45 C46 H46 . . 119.1 ?
C46 C47 C42 . . 121.1(7) ?
C46 C47 H47 . . 119.5 ?
C42 C47 H47 . . 119.5 ?
C45 C48 H48A . . 109.5 ?
C45 C48 H48B . . 109.5 ?
H48A C48 H48B . . 109.5 ?
C45 C48 H48C . . 109.5 ?
H48A C48 H48C . . 109.5 ?
H48B C48 H48C . . 109.5 ?
C50 C49 C54 . . 119.0(6) ?
C50 C49 S . . 125.4(5) ?
C54 C49 S . . 115.5(5) ?
C51 C50 C49 . . 120.8(7) ?
C51 C50 H50 . . 119.6 ?
C49 C50 H50 . . 119.6 ?
C50 C51 C52 . . 120.6(7) ?
C50 C51 H51 . . 119.7 ?
C52 C51 H51 . . 119.7 ?
C51 C52 C53 . . 119.8(7) ?
C51 C52 H52 . . 120.1 ?
C53 C52 H52 . . 120.1 ?
C54 C53 C52 . . 120.5(7) ?
C54 C53 H53 . . 119.7 ?
C52 C53 H53 . . 119.7 ?
C53 C54 C49 . . 119.2(7) ?
C53 C54 H54 . . 120.4 ?
C49 C54 H54 . . 120.4 ?
C56 C55 Cl3 . . 101.9(12) ?
C56 C55 H55A . . 111.4 ?
Cl3 C55 H55A . . 111.4 ?
C56 C55 H55B . . 111.4 ?
Cl3 C55 H55B . . 111.4 ?
H55A C55 H55B . . 109.3 ?
C55 C56 Cl4 . . 97.4(11) ?
C55 C56 H56A . . 112.3 ?
Cl4 C56 H56A . . 112.3 ?
C55 C56 H56B . . 112.3 ?
Cl4 C56 H56B . . 112.3 ?
H56A C56 H56B . . 109.9 ?

loop_
_geom_bond_atom_site_label_1
_geom_bond_atom_site_label_2
_geom_bond_site_symmetry_2
_geom_bond_distance
_geom_bond_publ_flag
Ir P1 . 2.2885(15) yes
Ir P2 . 2.2937(14) yes
Ir S . 2.4094(14) yes
Ir S 2_566 2.4190(13) yes
Ir Cl1 . 2.5534(14) yes
Ir Ir 2_566 3.3558(4) yes
Ir H0 . 1.603 yes
S C49 . 1.779(6) ?
S Ir 2_566 2.4190(13) ?
Cl1 Ir 2_566 2.5534(14) ?
P1 C21 . 1.829(6) ?
P1 C1 . 1.834(6) ?
P1 C28 . 1.841(6) ?
P2 C35 . 1.811(6) ?
P2 C20 . 1.827(6) ?
P2 C42 . 1.830(6) ?
C1 C10 . 1.404(8) ?
C1 C2 . 1.421(8) ?
C2 C3 . 1.359(9) ?
C2 H2 . 0.9500 ?
C3 C4 . 1.409(9) ?
C3 H3 . 0.9500 ?
C4 C9 . 1.408(8) ?
C4 C5 . 1.434(9) ?
C5 C6 . 1.375(10) ?
C5 H5 . 0.9500 ?
C6 C7 . 1.402(10) ?
C6 H6 . 0.9500 ?
C7 C8 . 1.377(9) ?
C7 H7 . 0.9500 ?
C8 C9 . 1.436(8) ?
C8 H8 . 0.9500 ?
C9 C10 . 1.453(8) ?
C10 C11 . 1.486(8) ?
C11 C20 . 1.417(8) ?
C11 C12 . 1.430(8) ?
C12 C13 . 1.410(9) ?
C12 C17 . 1.414(9) ?
C13 C14 . 1.360(10) ?
C13 H13 . 0.9500 ?
C14 C15 . 1.408(11) ?
C14 H14 . 0.9500 ?
C15 C16 . 1.372(12) ?
C15 H15 . 0.9500 ?
C16 C17 . 1.416(9) ?
C16 H16 . 0.9500 ?
C17 C18 . 1.409(11) ?
C18 C19 . 1.367(10) ?
C18 H18 . 0.9500 ?
C19 C20 . 1.419(8) ?
C19 H19 . 0.9500 ?
C21 C26 . 1.391(8) ?
C21 C22 . 1.397(8) ?
C22 C23 . 1.371(9) ?
C22 H22 . 0.9500 ?
C23 C24 . 1.379(10) ?
C23 H23 . 0.9500 ?
C24 C25 . 1.398(11) ?
C24 C27 . 1.480(10) ?
C25 C26 . 1.390(9) ?
C25 H25 . 0.9500 ?
C26 H26 . 0.9500 ?
C27 H27A . 0.9800 ?
C27 H27B . 0.9800 ?
C27 H27C . 0.9800 ?
C28 C33 . 1.380(8) ?
C28 C29 . 1.389(9) ?
C29 C30 . 1.400(9) ?
C29 H29 . 0.9500 ?
C30 C31 . 1.382(10) ?
C30 H30 . 0.9500 ?
C31 C32 . 1.380(10) ?
C31 C34 . 1.508(9) ?
C32 C33 . 1.401(9) ?
C32 H32 . 0.9500 ?
C33 H33 . 0.9500 ?
C34 H34A . 0.9800 ?
C34 H34B . 0.9800 ?
C34 H34C . 0.9800 ?
C35 C40 . 1.398(9) ?
C35 C36 . 1.413(8) ?
C36 C37 . 1.386(10) ?
C36 H36 . 0.9500 ?
C37 C38 . 1.361(11) ?
C37 H37 . 0.9500 ?
C38 C39 . 1.394(10) ?
C38 C41 . 1.528(10) ?
C39 C40 . 1.376(9) ?
C39 H39 . 0.9500 ?
C40 H40 . 0.9500 ?
C41 H41A . 0.9800 ?
C41 H41B . 0.9800 ?
C41 H41C . 0.9800 ?
C42 C43 . 1.378(9) ?
C42 C47 . 1.386(10) ?
C43 C44 . 1.388(9) ?
C43 H43 . 0.9500 ?
C44 C45 . 1.387(11) ?
C44 H44 . 0.9500 ?
C45 C46 . 1.377(11) ?
C45 C48 . 1.517(10) ?
C46 C47 . 1.375(10) ?
C46 H46 . 0.9500 ?
C47 H47 . 0.9500 ?
C48 H48A . 0.9800 ?
C48 H48B . 0.9800 ?
C48 H48C . 0.9800 ?
C49 C50 . 1.385(9) ?
C49 C54 . 1.422(10) ?
C50 C51 . 1.367(10) ?
C50 H50 . 0.9500 ?
C51 C52 . 1.372(11) ?
C51 H51 . 0.9500 ?
C52 C53 . 1.397(12) ?
C52 H52 . 0.9500 ?
C53 C54 . 1.371(11) ?
C53 H53 . 0.9500 ?
C54 H54 . 0.9500 ?
Cl3 C55 . 1.811(16) ?
Cl4 C56 . 1.740(15) ?
C55 C56 . 1.621(17) ?
C55 H55A . 0.9900 ?
C55 H55B . 0.9900 ?
C56 H56A . 0.9900 ?
C56 H56B . 0.9900 ?

loop_
_geom_torsion_atom_site_label_1
_geom_torsion_atom_site_label_2
_geom_torsion_atom_site_label_3
_geom_torsion_atom_site_label_4
_geom_torsion_site_symmetry_1
_geom_torsion_site_symmetry_4
_geom_torsion
P1 Ir S C49 . . -99.3(3)
S Ir S C49 2_566 . 85.5(2)
Cl1 Ir S C49 . . 163.2(3)
Ir Ir S C49 2_566 . 118.0(3)
P1 Ir S Ir . 2_566 142.71(4)
S Ir S Ir 2_566 2_566 -32.49(6)
Cl1 Ir S Ir . 2_566 45.14(3)
P1 Ir Cl1 Ir . 2_566 -133.52(4)
P2 Ir Cl1 Ir . 2_566 130.28(4)
S Ir Cl1 Ir . 2_566 -42.65(3)
S Ir Cl1 Ir 2_566 2_566 42.48(3)
P2 Ir P1 C21 . . -78.0(2)
S Ir P1 C21 . . 99.2(2)
Cl1 Ir P1 C21 . . 175.8(2)
Ir Ir P1 C21 2_566 . 132.4(2)
P2 Ir P1 C1 . . 41.9(2)
S Ir P1 C1 . . -141.0(2)
Cl1 Ir P1 C1 . . -64.4(2)
Ir Ir P1 C1 2_566 . -107.7(2)
P2 Ir P1 C28 . . 160.7(2)
S Ir P1 C28 . . -22.1(2)
Cl1 Ir P1 C28 . . 54.5(2)
Ir Ir P1 C28 2_566 . 11.1(2)
P1 Ir P2 C35 . . -85.8(2)
S Ir P2 C35 2_566 . 89.7(2)
Cl1 Ir P2 C35 . . 13.6(2)
Ir Ir P2 C35 2_566 . 62.4(2)
P1 Ir P2 C20 . . 36.2(2)
S Ir P2 C20 2_566 . -148.3(2)
Cl1 Ir P2 C20 . . 135.5(2)
Ir Ir P2 C20 2_566 . -175.7(2)
P1 Ir P2 C42 . . 154.3(2)
S Ir P2 C42 2_566 . -30.2(2)
Cl1 Ir P2 C42 . . -106.3(2)
Ir Ir P2 C42 2_566 . -57.5(2)
C21 P1 C1 C10 . . 56.6(5)
C28 P1 C1 C10 . . 164.3(4)
Ir P1 C1 C10 . . -72.4(5)
C21 P1 C1 C2 . . -128.8(5)
C28 P1 C1 C2 . . -21.1(5)
Ir P1 C1 C2 . . 102.2(4)
C10 C1 C2 C3 . . 3.3(9)
P1 C1 C2 C3 . . -171.4(5)
C1 C2 C3 C4 . . -0.4(9)
C2 C3 C4 C9 . . -1.5(9)
C2 C3 C4 C5 . . 177.4(6)
C9 C4 C5 C6 . . -0.6(10)
C3 C4 C5 C6 . . -179.5(7)
C4 C5 C6 C7 . . 0.6(11)
C5 C6 C7 C8 . . -0.9(12)
C6 C7 C8 C9 . . 1.1(11)
C3 C4 C9 C8 . . 179.7(6)
C5 C4 C9 C8 . . 0.8(9)
C3 C4 C9 C10 . . 0.6(9)
C5 C4 C9 C10 . . -178.3(6)
C7 C8 C9 C4 . . -1.1(10)
C7 C8 C9 C10 . . 178.1(6)
C2 C1 C10 C9 . . -4.1(8)
P1 C1 C10 C9 . . 170.5(4)
C2 C1 C10 C11 . . 174.0(5)
P1 C1 C10 C11 . . -11.4(8)
C4 C9 C10 C1 . . 2.2(8)
C8 C9 C10 C1 . . -176.9(5)
C4 C9 C10 C11 . . -176.0(5)
C8 C9 C10 C11 . . 4.9(8)
C1 C10 C11 C20 . . 75.2(7)
C9 C10 C11 C20 . . -106.7(6)
C1 C10 C11 C12 . . -107.4(6)
C9 C10 C11 C12 . . 70.6(7)
C20 C11 C12 C13 . . 179.4(6)
C10 C11 C12 C13 . . 2.0(9)
C20 C11 C12 C17 . . -2.3(8)
C10 C11 C12 C17 . . -179.7(5)
C17 C12 C13 C14 . . 0.3(10)
C11 C12 C13 C14 . . 178.6(6)
C12 C13 C14 C15 . . -1.0(11)
C13 C14 C15 C16 . . 0.8(11)
C14 C15 C16 C17 . . -0.1(11)
C13 C12 C17 C18 . . -177.5(6)
C11 C12 C17 C18 . . 4.1(9)
C13 C12 C17 C16 . . 0.4(9)
C11 C12 C17 C16 . . -177.9(6)
C15 C16 C17 C18 . . 177.3(7)
C15 C16 C17 C12 . . -0.6(10)
C12 C17 C18 C19 . . -2.9(10)
C16 C17 C18 C19 . . 179.2(7)
C17 C18 C19 C20 . . -0.3(10)
C12 C11 C20 C19 . . -0.9(8)
C10 C11 C20 C19 . . 176.4(5)
C12 C11 C20 P2 . . 176.0(4)
C10 C11 C20 P2 . . -6.7(8)
C18 C19 C20 C11 . . 2.2(9)
C18 C19 C20 P2 . . -174.7(5)
C35 P2 C20 C11 . . 61.0(5)
C42 P2 C20 C11 . . 169.1(5)
Ir P2 C20 C11 . . -71.7(5)
C35 P2 C20 C19 . . -122.2(5)
C42 P2 C20 C19 . . -14.1(6)
Ir P2 C20 C19 . . 105.1(5)
C1 P1 C21 C26 . . -131.6(5)
C28 P1 C21 C26 . . 118.8(5)
Ir P1 C21 C26 . . -7.5(6)
C1 P1 C21 C22 . . 48.8(6)
C28 P1 C21 C22 . . -60.9(6)
Ir P1 C21 C22 . . 172.9(4)
C26 C21 C22 C23 . . 1.2(10)
P1 C21 C22 C23 . . -179.1(6)
C21 C22 C23 C24 . . 0.2(12)
C22 C23 C24 C25 . . -0.8(12)
C22 C23 C24 C27 . . 178.1(8)
C23 C24 C25 C26 . . -0.1(11)
C27 C24 C25 C26 . . -179.0(7)
C24 C25 C26 C21 . . 1.6(10)
C22 C21 C26 C25 . . -2.1(9)
P1 C21 C26 C25 . . 178.3(5)
C21 P1 C28 C33 . . 175.6(5)
C1 P1 C28 C33 . . 67.8(5)
Ir P1 C28 C33 . . -54.4(5)
C21 P1 C28 C29 . . -10.1(6)
C1 P1 C28 C29 . . -117.9(6)
Ir P1 C28 C29 . . 119.9(5)
C33 C28 C29 C30 . . -2.2(10)
P1 C28 C29 C30 . . -176.7(6)
C28 C29 C30 C31 . . -0.7(11)
C29 C30 C31 C32 . . 1.6(11)
C29 C30 C31 C34 . . -177.0(7)
C30 C31 C32 C33 . . 0.3(11)
C34 C31 C32 C33 . . 179.0(7)
C29 C28 C33 C32 . . 4.2(9)
P1 C28 C33 C32 . . 178.8(5)
C31 C32 C33 C28 . . -3.4(10)
C20 P2 C35 C40 . . -118.8(5)
C42 P2 C35 C40 . . 130.7(5)
Ir P2 C35 C40 . . 8.5(6)
C20 P2 C35 C36 . . 55.8(5)
C42 P2 C35 C36 . . -54.6(5)
Ir P2 C35 C36 . . -176.8(4)
C40 C35 C36 C37 . . -0.7(10)
P2 C35 C36 C37 . . -175.5(6)
C35 C36 C37 C38 . . 1.0(11)
C36 C37 C38 C39 . . -0.2(11)
C36 C37 C38 C41 . . 175.7(7)
C37 C38 C39 C40 . . -0.9(11)
C41 C38 C39 C40 . . -177.0(7)
C38 C39 C40 C35 . . 1.3(10)
C36 C35 C40 C39 . . -0.5(9)
P2 C35 C40 C39 . . 174.2(5)
C35 P2 C42 C43 . . -21.0(6)
C20 P2 C42 C43 . . -127.7(5)
Ir P2 C42 C43 . . 109.8(5)
C35 P2 C42 C47 . . 169.8(6)
C20 P2 C42 C47 . . 63.1(6)
Ir P2 C42 C47 . . -59.4(6)
C47 C42 C43 C44 . . 0.6(10)
P2 C42 C43 C44 . . -169.0(5)
C42 C43 C44 C45 . . -2.3(11)
C43 C44 C45 C46 . . 1.8(11)
C43 C44 C45 C48 . . -179.2(8)
C44 C45 C46 C47 . . 0.3(11)
C48 C45 C46 C47 . . -178.7(8)
C45 C46 C47 C42 . . -2.0(11)
C43 C42 C47 C46 . . 1.5(10)
P2 C42 C47 C46 . . 171.1(6)
Ir S C49 C50 . . -104.9(5)
Ir S C49 C50 2_566 . -7.9(6)
Ir S C49 C54 . . 78.6(5)
Ir S C49 C54 2_566 . 175.6(5)
C54 C49 C50 C51 . . -0.4(10)
S C49 C50 C51 . . -176.8(6)
C49 C50 C51 C52 . . -1.7(12)
C50 C51 C52 C53 . . 1.7(14)
C51 C52 C53 C54 . . 0.4(15)
C52 C53 C54 C49 . . -2.4(14)
C50 C49 C54 C53 . . 2.5(11)
S C49 C54 C53 . . 179.2(7)
Cl3 C55 C56 Cl4 . . 179.6(14)
